data_4302909
loop_
_publ_author_name
'Feng-Zhao Yang'
'Yu-Heng Wang'
'Mu-Chieh Chang'
'Kuo-Hsuan Yu'
'Shou-Ling Huang'
'Yi-Hung Liu'
'Yu Wang'
'Shiuh-Tzung Liu'
'Jwu-Ting Chen'

_publ_section_title
;
Kinetic and Mechanistic Studies of Geometrical Isomerism in Neutral
Square-Planar Methylpalladium Complexes Bearing Unsymmetrical Bidentate
Ligands of \a-Aminoaldimines
;
_journal_name_full 'Inorganic Chemistry'
_journal_page_first 7639
_journal_page_last 7644
_journal_paper_doi 10.1021/ic900296y
_journal_volume 48
_journal_year 2009
_chemical_formula_sum 'C12 H26 Cl N2 Pd'
_chemical_formula_weight 340.20
_chemical_name_systematic
; 
 ? 
;
_space_group_IT_number 2
_symmetry_cell_setting triclinic
_symmetry_space_group_name_Hall '-P 1'
_symmetry_space_group_name_H-M 'P -1'
_atom_sites_solution_hydrogens geom
_atom_sites_solution_primary direct
_atom_sites_solution_secondary difmap
_audit_creation_method SHELXL-97
_cell_angle_alpha 79.6540(10)
_cell_angle_beta 89.3850(10)
_cell_angle_gamma 69.4920(10)
_cell_formula_units_Z 8
_cell_length_a 12.81860(10)
_cell_length_b 16.1357(3)
_cell_length_c 16.7128(2)
_cell_measurement_reflns_used 31197
_cell_measurement_temperature 295(2)
_cell_measurement_theta_max 30.1617
_cell_measurement_theta_min 2.9675
_cell_volume 3179.99(8)
_computing_cell_refinement
; 
CrysAlis RED, Oxford Diffraction Ltd., 
Version 1.171.32.29 (release 10-06-2008 CrysAlis171 .NET) 
(compiled Jun 10 2008,16:49:55) 
Empirical absorption correction using spherical harmonics, 
 implemented in SCALE3 ABSPACK scaling algorithm. 
;
_computing_data_collection
; 
CrysAlis RED, Oxford Diffraction Ltd., 
Version 1.171.32.29 (release 10-06-2008 CrysAlis171 .NET) 
(compiled Jun 10 2008,16:49:55) 
Empirical absorption correction using spherical harmonics, 
 implemented in SCALE3 ABSPACK scaling algorithm. 
;
_computing_data_reduction
; 
CrysAlis RED, Oxford Diffraction Ltd., 
Version 1.171.32.29 (release 10-06-2008 CrysAlis171 .NET) 
(compiled Jun 10 2008,16:49:55) 
Empirical absorption correction using spherical harmonics, 
 implemented in SCALE3 ABSPACK scaling algorithm. 
;
_computing_molecular_graphics SHELXTL
_computing_publication_material SHELXTL
_computing_structure_refinement 'SHELXL-97 (Sheldrick, 1997)'
_computing_structure_solution 'SHELXS-97 (Sheldrick, 1990)'
_diffrn_ambient_temperature 295(2)
_diffrn_measured_fraction_theta_full 0.998
_diffrn_measured_fraction_theta_max 0.998
_diffrn_measurement_device_type 'Oxford Diffraction Gemini A'
_diffrn_measurement_method CCD
_diffrn_radiation_monochromator graphite
_diffrn_radiation_source 'fine-focus sealed tube'
_diffrn_radiation_type MoK\a
_diffrn_radiation_wavelength 0.71073
_diffrn_reflns_av_R_equivalents 0.0378
_diffrn_reflns_av_sigmaI/netI 0.0335
_diffrn_reflns_limit_h_max 16
_diffrn_reflns_limit_h_min -16
_diffrn_reflns_limit_k_max 20
_diffrn_reflns_limit_k_min -20
_diffrn_reflns_limit_l_max 21
_diffrn_reflns_limit_l_min -21
_diffrn_reflns_number 70311
_diffrn_reflns_theta_full 27.50
_diffrn_reflns_theta_max 27.50
_diffrn_reflns_theta_min 2.97
_exptl_absorpt_coefficient_mu 1.316
_exptl_absorpt_correction_T_max 1.00000
_exptl_absorpt_correction_T_min 0.88279
_exptl_absorpt_correction_type multi-scan
_exptl_absorpt_process_details
; 
CrysAlis RED, Oxford Diffraction Ltd., 
Version 1.171.32.29 (release 10-06-2008 CrysAlis171 .NET) 
(compiled Jun 10 2008,16:49:55) 
Empirical absorption correction using spherical harmonics, 
 implemented in SCALE3 ABSPACK scaling algorithm. 
;
_exptl_crystal_density_diffrn 1.421
_exptl_crystal_density_method 'not measured'
_exptl_crystal_F_000 1400
_refine_diff_density_max 5.727
_refine_diff_density_min -1.510
_refine_diff_density_rms 0.112
_refine_ls_extinction_method none
_refine_ls_goodness_of_fit_ref 1.022
_refine_ls_hydrogen_treatment mixed
_refine_ls_matrix_type full
_refine_ls_number_parameters 577
_refine_ls_number_reflns 14581
_refine_ls_number_restraints 0
_refine_ls_restrained_S_all 1.022
_refine_ls_R_factor_all 0.0723
_refine_ls_R_factor_gt 0.0493
_refine_ls_shift/su_max 0.078
_refine_ls_shift/su_mean 0.008
_refine_ls_structure_factor_coef Fsqd
_refine_ls_weighting_details 'calc w=1/[\s^2^(Fo^2^)+(0.0853P)^2^+5.6774P] where P=(Fo^2^+2Fc^2^)/3'
_refine_ls_weighting_scheme calc
_refine_ls_wR_factor_gt 0.1406
_refine_ls_wR_factor_ref 0.1535
_reflns_number_gt 10586
_reflns_number_total 14581
_reflns_threshold_expression >2sigma(I)
_cod_data_source_file ic900296y_si_004.cif
_cod_data_source_block ic13505
_cod_depositor_comments
;
The following automatic conversions were performed:
'_symmetry_cell_setting' value 'Triclinic' changed to 'triclinic'
according to '/home/saulius/struct/CIF-dictionaries/cif_core.dic'
dictionary named 'cif_core.dic' version 2.4.1 from 2010-06-29.

Automatic conversion script
Id: cif_fix_enum 1527 2010-12-29 10:47:43Z saulius 
;
_cod_original_cell_volume 3179.99(7)
_cod_database_code 4302909

loop_
_symmetry_equiv_pos_as_xyz
'x, y, z'
'-x, -y, -z'

loop_
_atom_site_label
_atom_site_type_symbol
_atom_site_fract_x
_atom_site_fract_y
_atom_site_fract_z
_atom_site_U_iso_or_equiv
_atom_site_adp_type
_atom_site_occupancy
_atom_site_symmetry_multiplicity
_atom_site_calc_flag
_atom_site_refinement_flags
_atom_site_disorder_assembly
_atom_site_disorder_group
Pd1 Pd 0.37474(3) 0.34386(3) 0.64734(2) 0.04171(11) Uani 1 1 d . . .
Cl1 Cl 0.56337(11) 0.25551(12) 0.65830(10) 0.0668(4) Uani 1 1 d . . .
N1 N 0.3018(4) 0.2464(3) 0.7095(3) 0.0454(10) Uani 1 1 d . . .
N2 N 0.2055(3) 0.4241(3) 0.6379(2) 0.0410(9) Uani 1 1 d . . .
C1 C 0.2060(4) 0.2881(4) 0.7333(3) 0.0446(11) Uani 1 1 d . . .
H1A H 0.1661 0.2557 0.7626 0.054 Uiso 1 1 calc R . .
C2 C 0.1570(4) 0.3896(3) 0.7142(3) 0.0410(11) Uani 1 1 d . . .
C3 C 0.1961(5) 0.4222(4) 0.7850(3) 0.0540(13) Uani 1 1 d . . .
H3A H 0.2761 0.4016 0.7886 0.081 Uiso 1 1 calc R . .
H3B H 0.1701 0.3987 0.8350 0.081 Uiso 1 1 calc R . .
H3C H 0.1666 0.4869 0.7757 0.081 Uiso 1 1 calc R . .
C4 C 0.0290(5) 0.4220(5) 0.7085(4) 0.0639(16) Uani 1 1 d . . .
H4A H 0.0047 0.4016 0.6641 0.096 Uiso 1 1 calc R . .
H4B H -0.0010 0.4866 0.6994 0.096 Uiso 1 1 calc R . .
H4C H 0.0032 0.3980 0.7584 0.096 Uiso 1 1 calc R . .
C5 C 0.1448(5) 0.4320(4) 0.5581(3) 0.0527(13) Uani 1 1 d . . .
H5A H 0.0663 0.4692 0.5610 0.063 Uiso 1 1 calc R . .
C6 C 0.1491(6) 0.3410(5) 0.5413(4) 0.0705(18) Uani 1 1 d . . .
H6A H 0.1190 0.3115 0.5857 0.106 Uiso 1 1 calc R . .
H6B H 0.2251 0.3042 0.5358 0.106 Uiso 1 1 calc R . .
H6C H 0.1059 0.3500 0.4918 0.106 Uiso 1 1 calc R . .
C7 C 0.1920(6) 0.4789(5) 0.4893(4) 0.0682(18) Uani 1 1 d . . .
H7A H 0.1884 0.5362 0.5003 0.102 Uiso 1 1 calc R . .
H7B H 0.1495 0.4879 0.4395 0.102 Uiso 1 1 calc R . .
H7C H 0.2683 0.4427 0.4841 0.102 Uiso 1 1 calc R . .
C8 C 0.4203(5) 0.4506(4) 0.5996(4) 0.0595(15) Uani 1 1 d . . .
H8A H 0.3549 0.5039 0.5865 0.089 Uiso 1 1 calc R . .
H8B H 0.4591 0.4392 0.5510 0.089 Uiso 1 1 calc R . .
H8C H 0.4683 0.4590 0.6386 0.089 Uiso 1 1 calc R . .
C9 C 0.3512(5) 0.1465(4) 0.7326(4) 0.0601(15) Uani 1 1 d . . .
C10 C 0.3934(7) 0.1120(5) 0.6553(5) 0.085(2) Uani 1 1 d . . .
H10A H 0.3314 0.1249 0.6175 0.128 Uiso 1 1 calc R . .
H10B H 0.4327 0.0481 0.6682 0.128 Uiso 1 1 calc R . .
H10C H 0.4429 0.1412 0.6313 0.128 Uiso 1 1 calc R . .
C11 C 0.2678(7) 0.1035(5) 0.7707(6) 0.089(2) Uani 1 1 d . . .
H11A H 0.2071 0.1162 0.7318 0.133 Uiso 1 1 calc R . .
H11B H 0.2395 0.1280 0.8181 0.133 Uiso 1 1 calc R . .
H11C H 0.3048 0.0395 0.7860 0.133 Uiso 1 1 calc R . .
C12 C 0.4495(7) 0.1261(5) 0.7949(5) 0.082(2) Uani 1 1 d . . .
H12A H 0.5016 0.1523 0.7706 0.124 Uiso 1 1 calc R . .
H12B H 0.4862 0.0621 0.8106 0.124 Uiso 1 1 calc R . .
H12C H 0.4218 0.1512 0.8421 0.124 Uiso 1 1 calc R . .
Pd2 Pd 0.21806(3) 0.71775(2) 0.65162(2) 0.03647(10) Uani 1 1 d . . .
Cl2 Cl 0.07959(10) 0.65639(9) 0.64003(8) 0.0462(3) Uani 1 1 d . . .
N3 N 0.2106(3) 0.7971(3) 0.5276(2) 0.0412(9) Uani 1 1 d . . .
N4 N 0.3396(3) 0.7736(3) 0.6659(3) 0.0428(9) Uani 1 1 d . . .
C13 C 0.3017(4) 0.8102(4) 0.5177(3) 0.0467(12) Uani 1 1 d . . .
H13A H 0.3127 0.8413 0.4678 0.056 Uiso 1 1 calc R . .
C14 C 0.3934(4) 0.7770(4) 0.5844(3) 0.0497(13) Uani 1 1 d . . .
C15 C 0.4645(5) 0.6798(5) 0.5793(4) 0.0655(17) Uani 1 1 d . . .
H15A H 0.4185 0.6434 0.5858 0.098 Uiso 1 1 calc R . .
H15B H 0.5229 0.6566 0.6217 0.098 Uiso 1 1 calc R . .
H15C H 0.4968 0.6783 0.5273 0.098 Uiso 1 1 calc R . .
C16 C 0.4660(6) 0.8360(6) 0.5747(5) 0.080(2) Uani 1 1 d . . .
H16A H 0.5235 0.8136 0.6177 0.120 Uiso 1 1 calc R . .
H16B H 0.4205 0.8970 0.5773 0.120 Uiso 1 1 calc R . .
H16C H 0.4994 0.8344 0.5230 0.120 Uiso 1 1 calc R . .
C17 C 0.3004(5) 0.8588(4) 0.6985(4) 0.0512(13) Uani 1 1 d . . .
H17A H 0.3630 0.8803 0.6985 0.061 Uiso 1 1 calc R . .
C18 C 0.2698(5) 0.8398(5) 0.7865(4) 0.0611(16) Uani 1 1 d . . .
H18A H 0.3317 0.7927 0.8177 0.092 Uiso 1 1 calc R . .
H18B H 0.2062 0.8213 0.7883 0.092 Uiso 1 1 calc R . .
H18C H 0.2523 0.8934 0.8092 0.092 Uiso 1 1 calc R . .
C19 C 0.2040(6) 0.9332(4) 0.6483(5) 0.078(2) Uani 1 1 d . . .
H19A H 0.2246 0.9447 0.5931 0.117 Uiso 1 1 calc R . .
H19B H 0.1863 0.9870 0.6707 0.117 Uiso 1 1 calc R . .
H19C H 0.1401 0.9151 0.6492 0.117 Uiso 1 1 calc R . .
C20 C 0.2630(4) 0.6376(4) 0.7630(3) 0.0471(12) Uani 1 1 d . . .
H20A H 0.3244 0.6473 0.7870 0.071 Uiso 1 1 calc R . .
H20B H 0.2848 0.5757 0.7576 0.071 Uiso 1 1 calc R . .
H20C H 0.2010 0.6518 0.7973 0.071 Uiso 1 1 calc R . .
C21 C 0.1247(4) 0.8267(4) 0.4587(3) 0.0456(12) Uani 1 1 d . . .
C22 C 0.1398(5) 0.8993(5) 0.3914(4) 0.0636(16) Uani 1 1 d . . .
H22A H 0.2102 0.8753 0.3679 0.095 Uiso 1 1 calc R . .
H22B H 0.1379 0.9503 0.4142 0.095 Uiso 1 1 calc R . .
H22C H 0.0806 0.9177 0.3500 0.095 Uiso 1 1 calc R . .
C23 C 0.1320(6) 0.7433(5) 0.4264(4) 0.0710(18) Uani 1 1 d . . .
H23A H 0.2032 0.7196 0.4038 0.106 Uiso 1 1 calc R . .
H23B H 0.0738 0.7585 0.3848 0.106 Uiso 1 1 calc R . .
H23C H 0.1236 0.6989 0.4699 0.106 Uiso 1 1 calc R . .
C24 C 0.0126(5) 0.8658(5) 0.4947(4) 0.0618(16) Uani 1 1 d . . .
H24A H 0.0015 0.8206 0.5363 0.093 Uiso 1 1 calc R . .
H24B H -0.0458 0.8850 0.4526 0.093 Uiso 1 1 calc R . .
H24C H 0.0111 0.9163 0.5180 0.093 Uiso 1 1 calc R . .
Pd3 Pd 0.71596(3) 0.71998(3) 0.77178(2) 0.03858(11) Uani 1 1 d . . .
Cl3 Cl 0.57915(11) 0.65615(10) 0.80463(9) 0.0507(3) Uani 1 1 d . . .
N5 N 0.7087(3) 0.7949(3) 0.8720(3) 0.0433(10) Uani 1 1 d . . .
N6 N 0.8381(3) 0.7762(3) 0.7398(3) 0.0448(10) Uani 1 1 d . . .
C25 C 0.7993(4) 0.8079(4) 0.8768(4) 0.0525(13) Uani 1 1 d . . .
H25A H 0.8099 0.8382 0.9166 0.063 Uiso 1 1 calc R . .
C26 C 0.8915(4) 0.7760(4) 0.8204(4) 0.0527(14) Uani 1 1 d . . .
C27 C 0.9609(5) 0.6780(5) 0.8560(4) 0.0674(18) Uani 1 1 d . . .
H27A H 1.0200 0.6557 0.8210 0.101 Uiso 1 1 calc R . .
H27B H 0.9141 0.6423 0.8604 0.101 Uiso 1 1 calc R . .
H27C H 0.9921 0.6743 0.9091 0.101 Uiso 1 1 calc R . .
C28 C 0.9657(6) 0.8330(6) 0.8126(5) 0.083(2) Uani 1 1 d . . .
H28A H 0.9218 0.8946 0.7905 0.124 Uiso 1 1 calc R . .
H28B H 1.0241 0.8109 0.7769 0.124 Uiso 1 1 calc R . .
H28C H 0.9980 0.8292 0.8653 0.124 Uiso 1 1 calc R . .
C29 C 0.8010(5) 0.8632(4) 0.6796(4) 0.0567(14) Uani 1 1 d . . .
H29A H 0.8648 0.8834 0.6719 0.068 Uiso 1 1 calc R . .
C30 C 0.7071(6) 0.9370(5) 0.7080(6) 0.085(2) Uani 1 1 d . . .
H30A H 0.7296 0.9462 0.7594 0.127 Uiso 1 1 calc R . .
H30B H 0.6425 0.9199 0.7143 0.127 Uiso 1 1 calc R . .
H30C H 0.6897 0.9918 0.6686 0.127 Uiso 1 1 calc R . .
C31 C 0.7693(6) 0.8467(5) 0.5980(4) 0.0720(19) Uani 1 1 d . . .
H31A H 0.8301 0.7993 0.5816 0.108 Uiso 1 1 calc R . .
H31B H 0.7533 0.9008 0.5578 0.108 Uiso 1 1 calc R . .
H31C H 0.7045 0.8297 0.6030 0.108 Uiso 1 1 calc R . .
C32 C 0.7610(5) 0.6420(4) 0.6848(4) 0.0536(14) Uani 1 1 d . . .
H32A H 0.8221 0.6528 0.6567 0.080 Uiso 1 1 calc R . .
H32B H 0.6988 0.6569 0.6467 0.080 Uiso 1 1 calc R . .
H32C H 0.7835 0.5796 0.7101 0.080 Uiso 1 1 calc R . .
C33 C 0.6227(4) 0.8232(4) 0.9318(3) 0.0491(12) Uani 1 1 d . . .
C34 C 0.5110(5) 0.8601(5) 0.8862(5) 0.0705(18) Uani 1 1 d . . .
H34A H 0.5008 0.8147 0.8605 0.106 Uiso 1 1 calc R . .
H34B H 0.5073 0.9114 0.8454 0.106 Uiso 1 1 calc R . .
H34C H 0.4534 0.8780 0.9234 0.106 Uiso 1 1 calc R . .
C35 C 0.6363(7) 0.7400(5) 0.9925(5) 0.081(2) Uani 1 1 d . . .
H35A H 0.6261 0.6955 0.9655 0.122 Uiso 1 1 calc R . .
H35B H 0.5819 0.7537 1.0327 0.122 Uiso 1 1 calc R . .
H35C H 0.7098 0.7171 1.0186 0.122 Uiso 1 1 calc R . .
C36 C 0.6369(6) 0.8965(5) 0.9739(4) 0.0699(18) Uani 1 1 d . . .
H36A H 0.7080 0.8733 1.0036 0.105 Uiso 1 1 calc R . .
H36B H 0.5786 0.9137 1.0107 0.105 Uiso 1 1 calc R . .
H36C H 0.6331 0.9481 0.9334 0.105 Uiso 1 1 calc R . .
Pd4 Pd 0.87429(3) 0.33630(3) 0.90731(3) 0.05069(13) Uani 1 1 d . . .
Cl4 Cl 1.06075(13) 0.24460(15) 0.92543(11) 0.0797(5) Uani 1 1 d . . .
N7 N 0.7962(4) 0.2412(3) 0.8808(3) 0.0556(12) Uani 1 1 d . . .
N8 N 0.7076(4) 0.4201(3) 0.8877(3) 0.0439(10) Uani 1 1 d . . .
C37 C 0.7037(5) 0.2853(4) 0.8421(3) 0.0496(13) Uani 1 1 d . . .
H37A H 0.6618 0.2543 0.8248 0.059 Uiso 1 1 calc R . .
C38 C 0.6591(4) 0.3865(4) 0.8232(3) 0.0465(12) Uani 1 1 d . . .
C39 C 0.7026(5) 0.4153(5) 0.7418(4) 0.0604(15) Uani 1 1 d . . .
H39A H 0.7827 0.3927 0.7458 0.091 Uiso 1 1 calc R . .
H39B H 0.6756 0.4799 0.7278 0.091 Uiso 1 1 calc R . .
H39C H 0.6769 0.3916 0.7004 0.091 Uiso 1 1 calc R . .
C40 C 0.5306(5) 0.4230(5) 0.8159(4) 0.0657(17) Uani 1 1 d . . .
H40A H 0.5025 0.4053 0.8671 0.098 Uiso 1 1 calc R . .
H40B H 0.5053 0.3990 0.7746 0.098 Uiso 1 1 calc R . .
H40C H 0.5038 0.4876 0.8015 0.098 Uiso 1 1 calc R . .
C41 C 0.6440(5) 0.4319(4) 0.9639(4) 0.0562(14) Uani 1 1 d . . .
H41A H 0.5667 0.4709 0.9471 0.067 Uiso 1 1 calc R . .
C42 C 0.6415(6) 0.3438(5) 1.0132(4) 0.0736(19) Uani 1 1 d . . .
H42A H 0.6108 0.3147 0.9795 0.110 Uiso 1 1 calc R . .
H42B H 0.5962 0.3558 1.0588 0.110 Uiso 1 1 calc R . .
H42C H 0.7160 0.3051 1.0324 0.110 Uiso 1 1 calc R . .
C43 C 0.6914(6) 0.4790(5) 1.0146(4) 0.0712(18) Uani 1 1 d . . .
H43A H 0.6921 0.5343 0.9823 0.107 Uiso 1 1 calc R . .
H43B H 0.7662 0.4411 1.0338 0.107 Uiso 1 1 calc R . .
H43C H 0.6464 0.4917 1.0602 0.107 Uiso 1 1 calc R . .
C44 C 0.9258(6) 0.4395(5) 0.9184(4) 0.0701(19) Uani 1 1 d . . .
H44A H 0.8622 0.4942 0.9135 0.105 Uiso 1 1 calc R . .
H44B H 0.9752 0.4462 0.8762 0.105 Uiso 1 1 calc R . .
H44C H 0.9642 0.4269 0.9706 0.105 Uiso 1 1 calc R . .
C45 C 0.8362(6) 0.1407(5) 0.8991(5) 0.077(2) Uani 1 1 d . . .
C46 C 0.7458(9) 0.1037(6) 0.8796(8) 0.128(4) Uani 1 1 d . . .
H46A H 0.6843 0.1233 0.9134 0.192 Uiso 1 1 calc R . .
H46B H 0.7765 0.0391 0.8898 0.192 Uiso 1 1 calc R . .
H46C H 0.7203 0.1256 0.8234 0.192 Uiso 1 1 calc R . .
C47 C 0.9370(8) 0.1106(6) 0.8436(6) 0.108(3) Uani 1 1 d . . .
H47A H 0.9928 0.1339 0.8566 0.162 Uiso 1 1 calc R . .
H47B H 0.9115 0.1335 0.7874 0.162 Uiso 1 1 calc R . .
H47C H 0.9683 0.0460 0.8528 0.162 Uiso 1 1 calc R . .
C48 C 0.8716(8) 0.1125(6) 0.9881(5) 0.102(3) Uani 1 1 d . . .
H48A H 0.8075 0.1319 1.0197 0.153 Uiso 1 1 calc R . .
H48B H 0.9240 0.1396 1.0002 0.153 Uiso 1 1 calc R . .
H48C H 0.9059 0.0481 1.0014 0.153 Uiso 1 1 calc R . .

loop_
_atom_site_aniso_label
_atom_site_aniso_U_11
_atom_site_aniso_U_22
_atom_site_aniso_U_33
_atom_site_aniso_U_23
_atom_site_aniso_U_13
_atom_site_aniso_U_12
Pd1 0.0373(2) 0.0465(2) 0.0403(2) -0.01015(16) 0.00190(15) -0.01267(17)
Cl1 0.0376(7) 0.0842(12) 0.0706(10) -0.0223(8) 0.0045(6) -0.0078(7)
N1 0.052(3) 0.035(2) 0.044(2) -0.0093(18) 0.0019(19) -0.0084(19)
N2 0.039(2) 0.045(2) 0.037(2) -0.0063(17) 0.0004(17) -0.0124(18)
C1 0.045(3) 0.045(3) 0.046(3) -0.010(2) 0.004(2) -0.018(2)
C2 0.037(2) 0.039(3) 0.042(3) -0.008(2) 0.003(2) -0.007(2)
C3 0.062(3) 0.050(3) 0.049(3) -0.014(3) 0.006(3) -0.017(3)
C4 0.041(3) 0.073(4) 0.067(4) -0.008(3) 0.010(3) -0.010(3)
C5 0.047(3) 0.059(4) 0.042(3) -0.009(2) -0.007(2) -0.007(3)
C6 0.082(5) 0.083(5) 0.052(4) -0.017(3) -0.014(3) -0.034(4)
C7 0.082(5) 0.065(4) 0.041(3) -0.002(3) -0.006(3) -0.009(3)
C8 0.066(4) 0.064(4) 0.059(4) -0.007(3) 0.008(3) -0.038(3)
C9 0.068(4) 0.039(3) 0.067(4) -0.009(3) 0.004(3) -0.010(3)
C10 0.096(6) 0.051(4) 0.101(6) -0.036(4) 0.013(4) -0.008(4)
C11 0.099(6) 0.051(4) 0.122(7) -0.013(4) 0.016(5) -0.035(4)
C12 0.087(5) 0.058(4) 0.081(5) 0.009(4) -0.012(4) -0.010(4)
Pd2 0.03247(19) 0.0384(2) 0.0383(2) -0.00498(15) 0.00042(14) -0.01332(15)
Cl2 0.0418(6) 0.0479(7) 0.0529(7) -0.0075(6) -0.0002(5) -0.0217(5)
N3 0.042(2) 0.044(2) 0.036(2) -0.0071(17) -0.0014(17) -0.0139(18)
N4 0.037(2) 0.053(3) 0.043(2) -0.0085(19) -0.0002(17) -0.0204(19)
C13 0.041(3) 0.053(3) 0.046(3) -0.003(2) 0.005(2) -0.018(2)
C14 0.037(3) 0.065(4) 0.051(3) -0.008(3) 0.006(2) -0.024(3)
C15 0.038(3) 0.081(5) 0.068(4) -0.017(3) 0.002(3) -0.007(3)
C16 0.066(4) 0.120(7) 0.073(4) -0.004(4) 0.002(3) -0.062(5)
C17 0.052(3) 0.048(3) 0.059(3) -0.013(3) -0.005(3) -0.022(3)
C18 0.058(3) 0.075(4) 0.064(4) -0.028(3) 0.005(3) -0.032(3)
C19 0.091(5) 0.044(4) 0.094(5) -0.023(3) -0.027(4) -0.010(3)
C20 0.047(3) 0.048(3) 0.043(3) 0.006(2) -0.011(2) -0.019(2)
C21 0.042(3) 0.053(3) 0.037(3) -0.001(2) -0.002(2) -0.014(2)
C22 0.063(4) 0.073(4) 0.049(3) 0.002(3) 0.001(3) -0.024(3)
C23 0.080(5) 0.068(4) 0.066(4) -0.016(3) -0.013(3) -0.025(4)
C24 0.039(3) 0.067(4) 0.066(4) 0.003(3) 0.000(3) -0.010(3)
Pd3 0.03372(19) 0.0429(2) 0.0423(2) -0.01147(16) 0.00538(15) -0.01591(16)
Cl3 0.0452(7) 0.0568(8) 0.0577(8) -0.0112(6) 0.0083(6) -0.0273(6)
N5 0.040(2) 0.053(3) 0.040(2) -0.0150(19) 0.0065(17) -0.0164(19)
N6 0.043(2) 0.048(3) 0.048(2) -0.012(2) 0.0080(18) -0.021(2)
C25 0.041(3) 0.066(4) 0.055(3) -0.022(3) 0.004(2) -0.019(3)
C26 0.038(3) 0.068(4) 0.061(3) -0.026(3) 0.005(2) -0.023(3)
C27 0.041(3) 0.088(5) 0.063(4) -0.015(3) 0.001(3) -0.010(3)
C28 0.053(4) 0.113(6) 0.112(6) -0.052(5) 0.019(4) -0.052(4)
C29 0.047(3) 0.057(4) 0.068(4) -0.007(3) 0.015(3) -0.023(3)
C30 0.072(5) 0.051(4) 0.114(6) 0.003(4) 0.026(4) -0.011(3)
C31 0.064(4) 0.092(5) 0.059(4) 0.011(4) 0.001(3) -0.039(4)
C32 0.051(3) 0.065(4) 0.057(3) -0.033(3) 0.021(3) -0.025(3)
C33 0.043(3) 0.053(3) 0.053(3) -0.018(3) 0.012(2) -0.015(2)
C34 0.044(3) 0.073(5) 0.087(5) -0.024(4) 0.011(3) -0.009(3)
C35 0.086(5) 0.081(5) 0.069(4) -0.007(4) 0.029(4) -0.024(4)
C36 0.066(4) 0.075(5) 0.077(4) -0.041(4) 0.019(3) -0.023(3)
Pd4 0.0420(2) 0.0661(3) 0.0447(2) -0.0144(2) 0.00218(17) -0.0181(2)
Cl4 0.0407(8) 0.1118(15) 0.0735(11) -0.0212(10) -0.0043(7) -0.0089(8)
N7 0.064(3) 0.045(3) 0.054(3) -0.012(2) -0.001(2) -0.013(2)
N8 0.046(2) 0.045(2) 0.041(2) -0.0104(18) 0.0039(18) -0.0151(19)
C37 0.049(3) 0.049(3) 0.051(3) -0.010(2) -0.011(2) -0.018(3)
C38 0.042(3) 0.048(3) 0.045(3) -0.009(2) -0.005(2) -0.010(2)
C39 0.063(4) 0.062(4) 0.051(3) -0.011(3) -0.002(3) -0.017(3)
C40 0.040(3) 0.074(4) 0.074(4) -0.018(3) -0.012(3) -0.007(3)
C41 0.050(3) 0.059(4) 0.051(3) -0.014(3) 0.003(2) -0.006(3)
C42 0.078(5) 0.085(5) 0.058(4) -0.009(3) 0.023(3) -0.031(4)
C43 0.088(5) 0.072(5) 0.053(4) -0.026(3) 0.011(3) -0.020(4)
C44 0.081(5) 0.094(5) 0.064(4) -0.027(4) 0.015(3) -0.060(4)
C45 0.083(5) 0.049(4) 0.086(5) -0.014(3) -0.019(4) -0.007(3)
C46 0.134(8) 0.053(5) 0.199(12) -0.002(6) -0.048(8) -0.046(5)
C47 0.106(7) 0.082(6) 0.104(7) -0.049(5) -0.010(5) 0.022(5)
C48 0.122(7) 0.068(5) 0.089(6) 0.007(4) -0.015(5) -0.009(5)

loop_
_atom_type_symbol
_atom_type_description
_atom_type_scat_dispersion_real
_atom_type_scat_dispersion_imag
_atom_type_scat_source
C C 0.0033 0.0016 'International Tables Vol C Tables 4.2.6.8 and 6.1.1.4'
H H 0.0000 0.0000 'International Tables Vol C Tables 4.2.6.8 and 6.1.1.4'
N N 0.0061 0.0033 'International Tables Vol C Tables 4.2.6.8 and 6.1.1.4'
Cl Cl 0.1484 0.1585 'International Tables Vol C Tables 4.2.6.8 and 6.1.1.4'
Pd Pd -0.9988 1.0072 'International Tables Vol C Tables 4.2.6.8 and 6.1.1.4'

loop_
_geom_angle_atom_site_label_1
_geom_angle_atom_site_label_2
_geom_angle_atom_site_label_3
_geom_angle
_geom_angle_site_symmetry_1
_geom_angle_site_symmetry_3
_geom_angle_publ_flag
C8 Pd1 N2 92.3(2) . . ?
C8 Pd1 N1 169.5(2) . . ?
N2 Pd1 N1 79.17(16) . . ?
C8 Pd1 Cl1 87.4(2) . . ?
N2 Pd1 Cl1 179.54(13) . . ?
N1 Pd1 Cl1 101.10(12) . . ?
C1 N1 C9 119.5(5) . . ?
C1 N1 Pd1 109.9(4) . . ?
C9 N1 Pd1 130.3(4) . . ?
C5 N2 C2 116.0(4) . . ?
C5 N2 Pd1 114.9(3) . . ?
C2 N2 Pd1 105.6(3) . . ?
N1 C1 C2 120.5(5) . . ?
N1 C1 H1A 119.8 . . ?
C2 C1 H1A 119.8 . . ?
C1 C2 N2 109.4(4) . . ?
C1 C2 C3 106.4(4) . . ?
N2 C2 C3 107.4(4) . . ?
C1 C2 C4 110.5(5) . . ?
N2 C2 C4 113.3(4) . . ?
C3 C2 C4 109.6(5) . . ?
C2 C3 H3A 109.5 . . ?
C2 C3 H3B 109.5 . . ?
H3A C3 H3B 109.5 . . ?
C2 C3 H3C 109.5 . . ?
H3A C3 H3C 109.5 . . ?
H3B C3 H3C 109.5 . . ?
C2 C4 H4A 109.5 . . ?
C2 C4 H4B 109.5 . . ?
H4A C4 H4B 109.5 . . ?
C2 C4 H4C 109.5 . . ?
H4A C4 H4C 109.5 . . ?
H4B C4 H4C 109.5 . . ?
C7 C5 N2 109.9(5) . . ?
C7 C5 C6 110.2(5) . . ?
N2 C5 C6 112.7(5) . . ?
C7 C5 H5A 108.0 . . ?
N2 C5 H5A 108.0 . . ?
C6 C5 H5A 108.0 . . ?
C5 C6 H6A 109.5 . . ?
C5 C6 H6B 109.5 . . ?
H6A C6 H6B 109.5 . . ?
C5 C6 H6C 109.5 . . ?
H6A C6 H6C 109.5 . . ?
H6B C6 H6C 109.5 . . ?
C5 C7 H7A 109.5 . . ?
C5 C7 H7B 109.5 . . ?
H7A C7 H7B 109.5 . . ?
C5 C7 H7C 109.5 . . ?
H7A C7 H7C 109.5 . . ?
H7B C7 H7C 109.5 . . ?
Pd1 C8 H8A 109.5 . . ?
Pd1 C8 H8B 109.5 . . ?
H8A C8 H8B 109.5 . . ?
Pd1 C8 H8C 109.5 . . ?
H8A C8 H8C 109.5 . . ?
H8B C8 H8C 109.5 . . ?
N1 C9 C10 106.5(5) . . ?
N1 C9 C11 113.3(5) . . ?
C10 C9 C11 110.6(6) . . ?
N1 C9 C12 105.9(5) . . ?
C10 C9 C12 110.6(6) . . ?
C11 C9 C12 109.8(6) . . ?
C9 C10 H10A 109.5 . . ?
C9 C10 H10B 109.5 . . ?
H10A C10 H10B 109.5 . . ?
C9 C10 H10C 109.5 . . ?
H10A C10 H10C 109.5 . . ?
H10B C10 H10C 109.5 . . ?
C9 C11 H11A 109.5 . . ?
C9 C11 H11B 109.5 . . ?
H11A C11 H11B 109.5 . . ?
C9 C11 H11C 109.5 . . ?
H11A C11 H11C 109.5 . . ?
H11B C11 H11C 109.5 . . ?
C9 C12 H12A 109.5 . . ?
C9 C12 H12B 109.5 . . ?
H12A C12 H12B 109.5 . . ?
C9 C12 H12C 109.5 . . ?
H12A C12 H12C 109.5 . . ?
H12B C12 H12C 109.5 . . ?
C20 Pd2 N4 90.96(19) . . ?
C20 Pd2 N3 166.88(19) . . ?
N4 Pd2 N3 79.22(16) . . ?
C20 Pd2 Cl2 87.84(15) . . ?
N4 Pd2 Cl2 178.00(12) . . ?
N3 Pd2 Cl2 102.21(11) . . ?
C13 N3 C21 120.3(4) . . ?
C13 N3 Pd2 108.3(3) . . ?
C21 N3 Pd2 131.2(3) . . ?
C17 N4 C14 116.5(4) . . ?
C17 N4 Pd2 115.3(3) . . ?
C14 N4 Pd2 104.7(3) . . ?
N3 C13 C14 122.0(5) . . ?
N3 C13 H13A 119.0 . . ?
C14 C13 H13A 119.0 . . ?
C13 C14 N4 108.0(4) . . ?
C13 C14 C15 107.7(5) . . ?
N4 C14 C15 106.6(5) . . ?
C13 C14 C16 111.1(5) . . ?
N4 C14 C16 113.1(5) . . ?
C15 C14 C16 110.1(5) . . ?
C14 C15 H15A 109.5 . . ?
C14 C15 H15B 109.5 . . ?
H15A C15 H15B 109.5 . . ?
C14 C15 H15C 109.5 . . ?
H15A C15 H15C 109.5 . . ?
H15B C15 H15C 109.5 . . ?
C14 C16 H16A 109.5 . . ?
C14 C16 H16B 109.5 . . ?
H16A C16 H16B 109.5 . . ?
C14 C16 H16C 109.5 . . ?
H16A C16 H16C 109.5 . . ?
H16B C16 H16C 109.5 . . ?
N4 C17 C19 114.0(5) . . ?
N4 C17 C18 109.8(5) . . ?
C19 C17 C18 110.4(6) . . ?
N4 C17 H17A 107.5 . . ?
C19 C17 H17A 107.5 . . ?
C18 C17 H17A 107.5 . . ?
C17 C18 H18A 109.5 . . ?
C17 C18 H18B 109.5 . . ?
H18A C18 H18B 109.5 . . ?
C17 C18 H18C 109.5 . . ?
H18A C18 H18C 109.5 . . ?
H18B C18 H18C 109.5 . . ?
C17 C19 H19A 109.5 . . ?
C17 C19 H19B 109.5 . . ?
H19A C19 H19B 109.5 . . ?
C17 C19 H19C 109.5 . . ?
H19A C19 H19C 109.5 . . ?
H19B C19 H19C 109.5 . . ?
Pd2 C20 H20A 109.5 . . ?
Pd2 C20 H20B 109.5 . . ?
H20A C20 H20B 109.5 . . ?
Pd2 C20 H20C 109.5 . . ?
H20A C20 H20C 109.5 . . ?
H20B C20 H20C 109.5 . . ?
N3 C21 C23 106.7(5) . . ?
N3 C21 C24 106.4(4) . . ?
C23 C21 C24 110.6(5) . . ?
N3 C21 C22 113.0(4) . . ?
C23 C21 C22 111.4(5) . . ?
C24 C21 C22 108.6(5) . . ?
C21 C22 H22A 109.5 . . ?
C21 C22 H22B 109.5 . . ?
H22A C22 H22B 109.5 . . ?
C21 C22 H22C 109.5 . . ?
H22A C22 H22C 109.5 . . ?
H22B C22 H22C 109.5 . . ?
C21 C23 H23A 109.5 . . ?
C21 C23 H23B 109.5 . . ?
H23A C23 H23B 109.5 . . ?
C21 C23 H23C 109.5 . . ?
H23A C23 H23C 109.5 . . ?
H23B C23 H23C 109.5 . . ?
C21 C24 H24A 109.5 . . ?
C21 C24 H24B 109.5 . . ?
H24A C24 H24B 109.5 . . ?
C21 C24 H24C 109.5 . . ?
H24A C24 H24C 109.5 . . ?
H24B C24 H24C 109.5 . . ?
C32 Pd3 N6 91.5(2) . . ?
C32 Pd3 N5 166.9(2) . . ?
N6 Pd3 N5 79.12(16) . . ?
C32 Pd3 Cl3 87.30(16) . . ?
N6 Pd3 Cl3 178.67(12) . . ?
N5 Pd3 Cl3 102.18(11) . . ?
C25 N5 C33 120.4(5) . . ?
C25 N5 Pd3 108.1(3) . . ?
C33 N5 Pd3 131.3(3) . . ?
C29 N6 C26 116.8(4) . . ?
C29 N6 Pd3 116.0(3) . . ?
C26 N6 Pd3 104.6(3) . . ?
N5 C25 C26 122.3(5) . . ?
N5 C25 H25A 118.8 . . ?
C26 C25 H25A 118.8 . . ?
C25 C26 N6 107.8(4) . . ?
C25 C26 C28 111.1(5) . . ?
N6 C26 C28 113.5(5) . . ?
C25 C26 C27 107.7(5) . . ?
N6 C26 C27 106.8(5) . . ?
C28 C26 C27 109.7(5) . . ?
C26 C27 H27A 109.5 . . ?
C26 C27 H27B 109.5 . . ?
H27A C27 H27B 109.5 . . ?
C26 C27 H27C 109.5 . . ?
H27A C27 H27C 109.5 . . ?
H27B C27 H27C 109.5 . . ?
C26 C28 H28A 109.5 . . ?
C26 C28 H28B 109.5 . . ?
H28A C28 H28B 109.5 . . ?
C26 C28 H28C 109.5 . . ?
H28A C28 H28C 109.5 . . ?
H28B C28 H28C 109.5 . . ?
N6 C29 C30 113.2(5) . . ?
N6 C29 C31 109.3(5) . . ?
C30 C29 C31 111.3(6) . . ?
N6 C29 H29A 107.6 . . ?
C30 C29 H29A 107.6 . . ?
C31 C29 H29A 107.6 . . ?
C29 C30 H30A 109.5 . . ?
C29 C30 H30B 109.5 . . ?
H30A C30 H30B 109.5 . . ?
C29 C30 H30C 109.5 . . ?
H30A C30 H30C 109.5 . . ?
H30B C30 H30C 109.5 . . ?
C29 C31 H31A 109.5 . . ?
C29 C31 H31B 109.5 . . ?
H31A C31 H31B 109.5 . . ?
C29 C31 H31C 109.5 . . ?
H31A C31 H31C 109.5 . . ?
H31B C31 H31C 109.5 . . ?
Pd3 C32 H32A 109.5 . . ?
Pd3 C32 H32B 109.5 . . ?
H32A C32 H32B 109.5 . . ?
Pd3 C32 H32C 109.5 . . ?
H32A C32 H32C 109.5 . . ?
H32B C32 H32C 109.5 . . ?
C35 C33 C34 112.1(6) . . ?
C35 C33 N5 105.4(5) . . ?
C34 C33 N5 107.4(5) . . ?
C35 C33 C36 110.6(6) . . ?
C34 C33 C36 108.8(5) . . ?
N5 C33 C36 112.5(5) . . ?
C33 C34 H34A 109.5 . . ?
C33 C34 H34B 109.5 . . ?
H34A C34 H34B 109.5 . . ?
C33 C34 H34C 109.5 . . ?
H34A C34 H34C 109.5 . . ?
H34B C34 H34C 109.5 . . ?
C33 C35 H35A 109.5 . . ?
C33 C35 H35B 109.5 . . ?
H35A C35 H35B 109.5 . . ?
C33 C35 H35C 109.5 . . ?
H35A C35 H35C 109.5 . . ?
H35B C35 H35C 109.5 . . ?
C33 C36 H36A 109.5 . . ?
C33 C36 H36B 109.5 . . ?
H36A C36 H36B 109.5 . . ?
C33 C36 H36C 109.5 . . ?
H36A C36 H36C 109.5 . . ?
H36B C36 H36C 109.5 . . ?
C44 Pd4 N8 92.9(3) . . ?
C44 Pd4 N7 170.4(3) . . ?
N8 Pd4 N7 79.01(18) . . ?
C44 Pd4 Cl4 86.7(2) . . ?
N8 Pd4 Cl4 178.40(13) . . ?
N7 Pd4 Cl4 101.28(14) . . ?
C37 N7 C45 119.9(5) . . ?
C37 N7 Pd4 108.9(4) . . ?
C45 N7 Pd4 131.2(4) . . ?
C41 N8 C38 116.3(4) . . ?
C41 N8 Pd4 115.0(3) . . ?
C38 N8 Pd4 105.7(3) . . ?
N7 C37 C38 121.9(5) . . ?
N7 C37 H37A 119.0 . . ?
C38 C37 H37A 119.0 . . ?
C37 C38 C39 107.3(5) . . ?
C37 C38 N8 108.2(4) . . ?
C39 C38 N8 107.8(5) . . ?
C37 C38 C40 110.7(5) . . ?
C39 C38 C40 109.0(5) . . ?
N8 C38 C40 113.6(5) . . ?
C38 C39 H39A 109.5 . . ?
C38 C39 H39B 109.5 . . ?
H39A C39 H39B 109.5 . . ?
C38 C39 H39C 109.5 . . ?
H39A C39 H39C 109.5 . . ?
H39B C39 H39C 109.5 . . ?
C38 C40 H40A 109.5 . . ?
C38 C40 H40B 109.5 . . ?
H40A C40 H40B 109.5 . . ?
C38 C40 H40C 109.5 . . ?
H40A C40 H40C 109.5 . . ?
H40B C40 H40C 109.5 . . ?
C43 C41 N8 109.5(5) . . ?
C43 C41 C42 110.9(6) . . ?
N8 C41 C42 113.2(5) . . ?
C43 C41 H41A 107.7 . . ?
N8 C41 H41A 107.7 . . ?
C42 C41 H41A 107.7 . . ?
C41 C42 H42A 109.5 . . ?
C41 C42 H42B 109.5 . . ?
H42A C42 H42B 109.5 . . ?
C41 C42 H42C 109.5 . . ?
H42A C42 H42C 109.5 . . ?
H42B C42 H42C 109.5 . . ?
C41 C43 H43A 109.5 . . ?
C41 C43 H43B 109.5 . . ?
H43A C43 H43B 109.5 . . ?
C41 C43 H43C 109.5 . . ?
H43A C43 H43C 109.5 . . ?
H43B C43 H43C 109.5 . . ?
Pd4 C44 H44A 109.5 . . ?
Pd4 C44 H44B 109.5 . . ?
H44A C44 H44B 109.5 . . ?
Pd4 C44 H44C 109.5 . . ?
H44A C44 H44C 109.5 . . ?
H44B C44 H44C 109.5 . . ?
N7 C45 C48 106.5(6) . . ?
N7 C45 C46 112.6(6) . . ?
C48 C45 C46 110.3(8) . . ?
N7 C45 C47 104.6(7) . . ?
C48 C45 C47 112.3(7) . . ?
C46 C45 C47 110.4(8) . . ?
C45 C46 H46A 109.5 . . ?
C45 C46 H46B 109.5 . . ?
H46A C46 H46B 109.5 . . ?
C45 C46 H46C 109.5 . . ?
H46A C46 H46C 109.5 . . ?
H46B C46 H46C 109.5 . . ?
C45 C47 H47A 109.5 . . ?
C45 C47 H47B 109.5 . . ?
H47A C47 H47B 109.5 . . ?
C45 C47 H47C 109.5 . . ?
H47A C47 H47C 109.5 . . ?
H47B C47 H47C 109.5 . . ?
C45 C48 H48A 109.5 . . ?
C45 C48 H48B 109.5 . . ?
H48A C48 H48B 109.5 . . ?
C45 C48 H48C 109.5 . . ?
H48A C48 H48C 109.5 . . ?
H48B C48 H48C 109.5 . . ?

loop_
_geom_bond_atom_site_label_1
_geom_bond_atom_site_label_2
_geom_bond_distance
_geom_bond_site_symmetry_2
_geom_bond_publ_flag
Pd1 C8 2.035(6) . ?
Pd1 N2 2.091(4) . ?
Pd1 N1 2.201(5) . ?
Pd1 Cl1 2.3266(14) . ?
N1 C1 1.275(7) . ?
N1 C9 1.490(7) . ?
N2 C5 1.514(6) . ?
N2 C2 1.514(6) . ?
C1 C2 1.507(7) . ?
C1 H1A 0.9300 . ?
C2 C3 1.533(7) . ?
C2 C4 1.536(7) . ?
C3 H3A 0.9600 . ?
C3 H3B 0.9600 . ?
C3 H3C 0.9600 . ?
C4 H4A 0.9600 . ?
C4 H4B 0.9600 . ?
C4 H4C 0.9600 . ?
C5 C7 1.501(9) . ?
C5 C6 1.526(9) . ?
C5 H5A 0.9800 . ?
C6 H6A 0.9600 . ?
C6 H6B 0.9600 . ?
C6 H6C 0.9600 . ?
C7 H7A 0.9600 . ?
C7 H7B 0.9600 . ?
C7 H7C 0.9600 . ?
C8 H8A 0.9600 . ?
C8 H8B 0.9600 . ?
C8 H8C 0.9600 . ?
C9 C10 1.518(9) . ?
C9 C11 1.541(10) . ?
C9 C12 1.548(10) . ?
C10 H10A 0.9600 . ?
C10 H10B 0.9600 . ?
C10 H10C 0.9600 . ?
C11 H11A 0.9600 . ?
C11 H11B 0.9600 . ?
C11 H11C 0.9600 . ?
C12 H12A 0.9600 . ?
C12 H12B 0.9600 . ?
C12 H12C 0.9600 . ?
Pd2 C20 2.026(5) . ?
Pd2 N4 2.089(4) . ?
Pd2 N3 2.215(4) . ?
Pd2 Cl2 2.3400(12) . ?
N3 C13 1.262(6) . ?
N3 C21 1.493(6) . ?
N4 C17 1.488(7) . ?
N4 C14 1.520(7) . ?
C13 C14 1.512(7) . ?
C13 H13A 0.9300 . ?
C14 C15 1.531(9) . ?
C14 C16 1.537(8) . ?
C15 H15A 0.9600 . ?
C15 H15B 0.9600 . ?
C15 H15C 0.9600 . ?
C16 H16A 0.9600 . ?
C16 H16B 0.9600 . ?
C16 H16C 0.9600 . ?
C17 C19 1.514(9) . ?
C17 C18 1.524(8) . ?
C17 H17A 0.9800 . ?
C18 H18A 0.9600 . ?
C18 H18B 0.9600 . ?
C18 H18C 0.9600 . ?
C19 H19A 0.9600 . ?
C19 H19B 0.9600 . ?
C19 H19C 0.9600 . ?
C20 H20A 0.9600 . ?
C20 H20B 0.9600 . ?
C20 H20C 0.9600 . ?
C21 C23 1.511(9) . ?
C21 C24 1.520(8) . ?
C21 C22 1.535(8) . ?
C22 H22A 0.9600 . ?
C22 H22B 0.9600 . ?
C22 H22C 0.9600 . ?
C23 H23A 0.9600 . ?
C23 H23B 0.9600 . ?
C23 H23C 0.9600 . ?
C24 H24A 0.9600 . ?
C24 H24B 0.9600 . ?
C24 H24C 0.9600 . ?
Pd3 C32 2.039(5) . ?
Pd3 N6 2.089(4) . ?
Pd3 N5 2.218(4) . ?
Pd3 Cl3 2.3410(13) . ?
N5 C25 1.256(7) . ?
N5 C33 1.487(6) . ?
N6 C29 1.498(7) . ?
N6 C26 1.518(7) . ?
C25 C26 1.508(8) . ?
C25 H25A 0.9300 . ?
C26 C28 1.528(8) . ?
C26 C27 1.528(9) . ?
C27 H27A 0.9600 . ?
C27 H27B 0.9600 . ?
C27 H27C 0.9600 . ?
C28 H28A 0.9600 . ?
C28 H28B 0.9600 . ?
C28 H28C 0.9600 . ?
C29 C30 1.509(9) . ?
C29 C31 1.521(9) . ?
C29 H29A 0.9800 . ?
C30 H30A 0.9600 . ?
C30 H30B 0.9600 . ?
C30 H30C 0.9600 . ?
C31 H31A 0.9600 . ?
C31 H31B 0.9600 . ?
C31 H31C 0.9600 . ?
C32 H32A 0.9600 . ?
C32 H32B 0.9600 . ?
C32 H32C 0.9600 . ?
C33 C35 1.487(9) . ?
C33 C34 1.500(8) . ?
C33 C36 1.542(8) . ?
C34 H34A 0.9600 . ?
C34 H34B 0.9600 . ?
C34 H34C 0.9600 . ?
C35 H35A 0.9600 . ?
C35 H35B 0.9600 . ?
C35 H35C 0.9600 . ?
C36 H36A 0.9600 . ?
C36 H36B 0.9600 . ?
C36 H36C 0.9600 . ?
Pd4 C44 2.031(6) . ?
Pd4 N8 2.082(4) . ?
Pd4 N7 2.210(5) . ?
Pd4 Cl4 2.3174(16) . ?
N7 C37 1.262(7) . ?
N7 C45 1.492(8) . ?
N8 C41 1.509(7) . ?
N8 C38 1.519(7) . ?
C37 C38 1.501(8) . ?
C37 H37A 0.9300 . ?
C38 C39 1.522(8) . ?
C38 C40 1.541(8) . ?
C39 H39A 0.9600 . ?
C39 H39B 0.9600 . ?
C39 H39C 0.9600 . ?
C40 H40A 0.9600 . ?
C40 H40B 0.9600 . ?
C40 H40C 0.9600 . ?
C41 C43 1.494(9) . ?
C41 C42 1.520(9) . ?
C41 H41A 0.9800 . ?
C42 H42A 0.9600 . ?
C42 H42B 0.9600 . ?
C42 H42C 0.9600 . ?
C43 H43A 0.9600 . ?
C43 H43B 0.9600 . ?
C43 H43C 0.9600 . ?
C44 H44A 0.9600 . ?
C44 H44B 0.9600 . ?
C44 H44C 0.9600 . ?
C45 C48 1.501(11) . ?
C45 C46 1.539(11) . ?
C45 C47 1.569(12) . ?
C46 H46A 0.9600 . ?
C46 H46B 0.9600 . ?
C46 H46C 0.9600 . ?
C47 H47A 0.9600 . ?
C47 H47B 0.9600 . ?
C47 H47C 0.9600 . ?
C48 H48A 0.9600 . ?
C48 H48B 0.9600 . ?
C48 H48C 0.9600 . ?
